data_7217291
loop_
_publ_author_name
'S\"ohner, T.'
'Braun, F.'
'Over, L. C.'
'Mehlhose, S.'
'Rominger, F.'
'Straub, B. F.'

_publ_section_title
;
 Halogen-free water-stable aluminates as replacement for persistent
 fluorinated weakly-coordinating anions
;
_journal_issue 11
_journal_name_full 'Green Chem.'
_journal_page_first 4696
_journal_paper_doi 10.1039/C4GC00928B
_journal_volume 16
_journal_year 2014
_chemical_formula_sum 'C136 H152 Al Cl4 O4 P'
_chemical_formula_weight 2050.32
_chemical_name_common PPh4-Alphetbat
_chemical_name_systematic
;
 ?
;
_space_group_crystal_system monoclinic
_space_group_IT_number 14
_space_group_name_Hall '-P 2ybc'
_space_group_name_H-M_alt 'P 1 21/c 1'
_symmetry_space_group_name_Hall '-P 2ybc'
_symmetry_space_group_name_H-M 'P 1 21/c 1'
_atom_sites_solution_hydrogens geom
_audit_creation_method SHELXL-2013
_cell_angle_alpha 90
_cell_angle_beta 94.019(4)
_cell_angle_gamma 90
_cell_formula_units_Z 4
_cell_length_a 14.8662(15)
_cell_length_b 33.789(4)
_cell_length_c 27.090(3)
_cell_measurement_reflns_used 6163
_cell_measurement_temperature 200(2)
_cell_measurement_theta_max 24.35
_cell_measurement_theta_min 2.19
_cell_volume 13574(3)
_computing_cell_refinement 'Bruker SAINT'
_computing_data_collection 'Bruker APEX2'
_computing_data_reduction 'Bruker SAINT'
_computing_molecular_graphics 'Bruker SHELXTL'
_computing_publication_material 'Bruker SHELXTL'
_computing_structure_refinement 'SHELXL-2013 (Sheldrick, 2013)'
_computing_structure_solution 'SHELXS-97 (Sheldrick 2008)'
_diffrn_ambient_temperature 200(2)
_diffrn_measured_fraction_theta_full 0.692
_diffrn_measured_fraction_theta_max 0.961
_diffrn_measurement_device_type 'Bruker APEX'
_diffrn_measurement_method '\f and \w scans'
_diffrn_radiation_type MoK\a
_diffrn_radiation_wavelength 0.71073
_diffrn_reflns_av_R_equivalents 0.0633
_diffrn_reflns_av_unetI/netI 0.0806
_diffrn_reflns_Laue_measured_fraction_full 0.692
_diffrn_reflns_Laue_measured_fraction_max 0.961
_diffrn_reflns_limit_h_max 15
_diffrn_reflns_limit_h_min -15
_diffrn_reflns_limit_k_max 35
_diffrn_reflns_limit_k_min -35
_diffrn_reflns_limit_l_max 22
_diffrn_reflns_limit_l_min -28
_diffrn_reflns_number 52178
_diffrn_reflns_point_group_measured_fraction_full 0.692
_diffrn_reflns_point_group_measured_fraction_max 0.961
_diffrn_reflns_theta_full 25.242
_diffrn_reflns_theta_max 22.464
_diffrn_reflns_theta_min 1.373
_diffrn_source 'sealed tube'
_exptl_absorpt_coefficient_mu 0.151
_exptl_absorpt_correction_T_max 0.9567
_exptl_absorpt_correction_T_min 0.8217
_exptl_absorpt_correction_type multi-scan
_exptl_absorpt_process_details
;
Sheldrick, G. M. (2008). <i>SADABS</i>. University of G\"ottingen, Germany.
;
_exptl_crystal_colour colourless
_exptl_crystal_density_diffrn 1.003
_exptl_crystal_description plate
_exptl_crystal_F_000 4384
_exptl_crystal_size_max 0.440
_exptl_crystal_size_mid 0.440
_exptl_crystal_size_min 0.080
_refine_diff_density_max 0.920
_refine_diff_density_min -1.014
_refine_diff_density_rms 0.103
_refine_ls_extinction_method none
_refine_ls_goodness_of_fit_ref 1.227
_refine_ls_hydrogen_treatment constr
_refine_ls_matrix_type full
_refine_ls_number_parameters 1315
_refine_ls_number_reflns 16987
_refine_ls_number_restraints 1318
_refine_ls_restrained_S_all 1.221
_refine_ls_R_factor_all 0.1585
_refine_ls_R_factor_gt 0.1064
_refine_ls_shift/su_max 0.007
_refine_ls_shift/su_mean 0.000
_refine_ls_structure_factor_coef Fsqd
_refine_ls_weighting_details 'w=1/[\s^2^(Fo^2^)+(0.2000P)^2^] where P=(Fo^2^+2Fc^2^)/3'
_refine_ls_weighting_scheme calc
_refine_ls_wR_factor_gt 0.3107
_refine_ls_wR_factor_ref 0.3518
_reflns_Friedel_coverage 0.000
_reflns_number_gt 10464
_reflns_number_total 16987
_reflns_threshold_expression 'I > 2\s(I)'
_cod_data_source_file c4gc00928b2.cif
_cod_data_source_block tis38
_cod_depositor_comments 'Adding full bibliography for 7217280--7217291.cif.'
_cod_original_cell_volume 13574(2)
_cod_database_code 7217291
_shelx_space_group_comment
;
The symmetry employed for this shelxl refinement is uniquely defined
by the following loop, which should always be used as a source of
symmetry information in preference to the above space-group names.
They are only intended as comments.
;
_shelx_estimated_absorpt_t_min 0.936
_shelx_estimated_absorpt_t_max 0.988
_shelxl_version_number 2013-4

loop_
_space_group_symop_operation_xyz
'x, y, z'
'-x, y+1/2, -z+1/2'
'-x, -y, -z'
'x, -y-1/2, z-1/2'

loop_
_atom_site_label
_atom_site_type_symbol
_atom_site_fract_x
_atom_site_fract_y
_atom_site_fract_z
_atom_site_U_iso_or_equiv
_atom_site_adp_type
_atom_site_occupancy
_atom_site_site_symmetry_order
_atom_site_calc_flag
_atom_site_refinement_flags_posn
_atom_site_refinement_flags_adp
Al1 Al 0.90875(10) 0.70000(5) 0.60100(6) 0.0284(5) Uani 1 1 d . U
O1 O 0.9882(2) 0.66718(11) 0.62719(14) 0.0324(10) Uani 1 1 d . U
O2 O 0.8438(2) 0.72651(12) 0.63981(14) 0.0349(10) Uani 1 1 d . U
O3 O 0.8422(2) 0.66890(11) 0.56385(14) 0.0312(9) Uani 1 1 d . U
O4 O 0.9720(2) 0.73515(12) 0.57291(15) 0.0379(10) Uani 1 1 d . U
C11 C 1.0641(3) 0.66380(17) 0.6571(2) 0.0300(13) Uani 1 1 d . U
C12 C 1.0645(4) 0.67806(18) 0.7058(2) 0.0337(14) Uani 1 1 d . U
C13 C 1.1408(4) 0.67290(19) 0.7382(2) 0.0425(16) Uani 1 1 d . U
H13 H 1.1395 0.6819 0.7713 0.051 Uiso 1 1 calc R U
C14 C 1.2189(4) 0.6550(2) 0.7235(2) 0.0442(16) Uani 1 1 d . U
C15 C 1.2157(4) 0.64233(18) 0.6747(2) 0.0378(15) Uani 1 1 d . U
H15 H 1.2685 0.6302 0.6639 0.045 Uiso 1 1 calc R U
C16 C 1.1421(3) 0.64579(17) 0.6402(2) 0.0294(13) Uani 1 1 d . U
C17 C 0.9827(4) 0.69942(19) 0.7227(2) 0.0365(15) Uani 1 1 d . U
H17A H 0.9730 0.7235 0.7021 0.044 Uiso 1 1 calc R U
H17B H 0.9967 0.7083 0.7572 0.044 Uiso 1 1 calc R U
C18 C 1.2992(5) 0.6464(3) 0.7602(3) 0.070(2) Uani 1 1 d . U
C19 C 1.1459(3) 0.62658(18) 0.5889(2) 0.0317(13) Uani 1 1 d . U
C20 C 1.0903(4) 0.6495(2) 0.5474(2) 0.0447(16) Uani 1 1 d . U
H20A H 1.0955 0.6360 0.5157 0.067 Uiso 1 1 calc R U
H20B H 1.1135 0.6765 0.5454 0.067 Uiso 1 1 calc R U
H20C H 1.0268 0.6503 0.5550 0.067 Uiso 1 1 calc R U
C21 C 0.7956(4) 0.72943(18) 0.6802(2) 0.0318(13) Uani 1 1 d . U
C22 C 0.8144(4) 0.70345(17) 0.7200(2) 0.0328(14) Uani 1 1 d . U
C23 C 0.7608(4) 0.70439(18) 0.7599(2) 0.0375(15) Uani 1 1 d . U
H23 H 0.7751 0.6872 0.7871 0.045 Uiso 1 1 calc R U
C24 C 0.6861(4) 0.72995(19) 0.7617(2) 0.0373(14) Uani 1 1 d . U
C25 C 0.6745(4) 0.75687(19) 0.7230(2) 0.0367(14) Uani 1 1 d . U
H25 H 0.6266 0.7754 0.7239 0.044 Uiso 1 1 calc R U
C26 C 0.7288(3) 0.75859(17) 0.6827(2) 0.0308(13) Uani 1 1 d . U
C27 C 0.8940(4) 0.67614(19) 0.7208(2) 0.0377(15) Uani 1 1 d . U
H27A H 0.8894 0.6593 0.6908 0.045 Uiso 1 1 calc R U
H27B H 0.8936 0.6586 0.7500 0.045 Uiso 1 1 calc R U
C28 C 0.6272(4) 0.7290(2) 0.8054(2) 0.0451(16) Uani 1 1 d . U
C29 C 0.7124(4) 0.79092(17) 0.6432(2) 0.0329(13) Uani 1 1 d . U
C30 C 0.8024(4) 0.80726(19) 0.6261(3) 0.0427(16) Uani 1 1 d . U
H30A H 0.7899 0.8279 0.6012 0.064 Uiso 1 1 calc R U
H30B H 0.8363 0.7857 0.6117 0.064 Uiso 1 1 calc R U
H30C H 0.8381 0.8184 0.6545 0.064 Uiso 1 1 calc R U
C31 C 0.7778(3) 0.66082(17) 0.5280(2) 0.0287(13) Uani 1 1 d . U
C32 C 0.7537(3) 0.68932(17) 0.4911(2) 0.0299(13) Uani 1 1 d . U
C33 C 0.6873(4) 0.68053(18) 0.4544(2) 0.0333(14) Uani 1 1 d . U
H33 H 0.6734 0.6995 0.4292 0.040 Uiso 1 1 calc R U
C34 C 0.6400(4) 0.64504(17) 0.4529(2) 0.0321(13) Uani 1 1 d . U
C35 C 0.6646(4) 0.61804(17) 0.4899(2) 0.0317(13) Uani 1 1 d . U
H35 H 0.6319 0.5939 0.4901 0.038 Uiso 1 1 calc R U
C36 C 0.7335(3) 0.62360(16) 0.5265(2) 0.0270(12) Uani 1 1 d . U
C37 C 0.8022(3) 0.72805(17) 0.4928(2) 0.0320(14) Uani 1 1 d . U
H37A H 0.8044 0.7385 0.5270 0.038 Uiso 1 1 calc R U
H37B H 0.7680 0.7471 0.4710 0.038 Uiso 1 1 calc R U
C38 C 0.5655(4) 0.63639(19) 0.4115(2) 0.0398(15) Uani 1 1 d . U
C39 C 0.7613(4) 0.59132(17) 0.5640(2) 0.0323(13) Uani 1 1 d . U
C40 C 0.8652(4) 0.58387(19) 0.5643(3) 0.0468(17) Uani 1 1 d . U
H40A H 0.8826 0.5632 0.5886 0.070 Uiso 1 1 calc R U
H40B H 0.8976 0.6084 0.5733 0.070 Uiso 1 1 calc R U
H40C H 0.8805 0.5753 0.5314 0.070 Uiso 1 1 calc R U
C41 C 0.9914(4) 0.76326(18) 0.5409(2) 0.0341(13) Uani 1 1 d . U
C42 C 0.9575(4) 0.75961(18) 0.4905(2) 0.0336(13) Uani 1 1 d . U
C43 C 0.9776(4) 0.78793(19) 0.4563(2) 0.0427(15) Uani 1 1 d . U
H43 H 0.9524 0.7853 0.4232 0.051 Uiso 1 1 calc R U
C44 C 1.0333(4) 0.8202(2) 0.4682(3) 0.0470(16) Uani 1 1 d . U
C45 C 1.0666(4) 0.82259(19) 0.5172(3) 0.0435(15) Uani 1 1 d . U
H45 H 1.1051 0.8442 0.5262 0.052 Uiso 1 1 calc R U
C46 C 1.0478(4) 0.79569(17) 0.5543(2) 0.0336(13) Uani 1 1 d . U
C47 C 0.8986(4) 0.72486(18) 0.4765(2) 0.0367(15) Uani 1 1 d . U
H47A H 0.9269 0.7007 0.4913 0.044 Uiso 1 1 calc R U
H47B H 0.8958 0.7217 0.4401 0.044 Uiso 1 1 calc R U
C48 C 1.0563(6) 0.8506(2) 0.4304(3) 0.072(2) Uani 1 1 d . U
C49 C 1.0955(4) 0.80296(18) 0.6065(2) 0.0367(14) Uani 1 1 d . U
C50 C 1.0637(4) 0.77665(19) 0.6477(2) 0.0420(16) Uani 1 1 d . U
H50A H 1.0972 0.7833 0.6790 0.063 Uiso 1 1 calc R U
H50B H 1.0742 0.7488 0.6396 0.063 Uiso 1 1 calc R U
H50C H 0.9991 0.7809 0.6508 0.063 Uiso 1 1 calc R U
C51 C 1.2450(4) 0.62544(19) 0.5753(2) 0.0351(14) Uani 1 1 d . U
C52 C 1.2820(4) 0.6569(2) 0.5517(3) 0.0484(17) Uani 1 1 d . U
H52 H 1.2458 0.6793 0.5432 0.058 Uiso 1 1 calc R U
C53 C 1.3722(5) 0.6563(2) 0.5400(3) 0.0605(19) Uani 1 1 d . U
H53 H 1.3963 0.6781 0.5232 0.073 Uiso 1 1 calc R U
C54 C 1.4258(5) 0.6244(2) 0.5525(3) 0.063(2) Uani 1 1 d . U
H54 H 1.4868 0.6241 0.5442 0.075 Uiso 1 1 calc R U
C55 C 1.3913(4) 0.5930(2) 0.5771(3) 0.059(2) Uani 1 1 d . U
H55 H 1.4289 0.5711 0.5866 0.071 Uiso 1 1 calc R U
C56 C 1.3008(4) 0.5931(2) 0.5880(3) 0.0478(17) Uani 1 1 d . U
H56 H 1.2768 0.5710 0.6043 0.057 Uiso 1 1 calc R U
C61 C 1.1099(4) 0.58412(19) 0.5896(3) 0.0426(15) Uani 1 1 d . U
C62 C 1.1047(4) 0.5618(2) 0.5457(3) 0.0558(18) Uani 1 1 d . U
H62 H 1.1206 0.5740 0.5159 0.067 Uiso 1 1 calc R U
C63 C 1.0776(4) 0.5234(2) 0.5445(4) 0.067(2) Uani 1 1 d . U
H63 H 1.0751 0.5090 0.5143 0.080 Uiso 1 1 calc R U
C64 C 1.0540(5) 0.5056(3) 0.5868(4) 0.078(2) Uani 1 1 d . U
H64 H 1.0357 0.4786 0.5858 0.093 Uiso 1 1 calc R U
C65 C 1.0561(6) 0.5258(2) 0.6313(4) 0.080(2) Uani 1 1 d . U
H65 H 1.0383 0.5132 0.6604 0.095 Uiso 1 1 calc R U
C66 C 1.0852(4) 0.5654(2) 0.6325(3) 0.0562(18) Uani 1 1 d . U
H66 H 1.0882 0.5795 0.6629 0.067 Uiso 1 1 calc R U
C71 C 0.6646(4) 0.82643(18) 0.6659(2) 0.0380(15) Uani 1 1 d . U
C72 C 0.7102(5) 0.8488(2) 0.7026(3) 0.061(2) Uani 1 1 d . U
H72 H 0.7698 0.8415 0.7139 0.073 Uiso 1 1 calc R U
C73 C 0.6711(5) 0.8816(2) 0.7231(3) 0.072(2) Uani 1 1 d . U
H73 H 0.7033 0.8961 0.7486 0.086 Uiso 1 1 calc R U
C74 C 0.5857(5) 0.8930(2) 0.7065(3) 0.067(2) Uani 1 1 d . U
H74 H 0.5598 0.9162 0.7193 0.081 Uiso 1 1 calc R U
C75 C 0.5395(5) 0.8714(2) 0.6725(3) 0.064(2) Uani 1 1 d . U
H75 H 0.4795 0.8788 0.6621 0.077 Uiso 1 1 calc R U
C76 C 0.5771(4) 0.8383(2) 0.6519(3) 0.0494(18) Uani 1 1 d . U
H76 H 0.5423 0.8235 0.6277 0.059 Uiso 1 1 calc R U
C81 C 0.6562(4) 0.77550(19) 0.5969(2) 0.0370(14) Uani 1 1 d . U
C82 C 0.6385(5) 0.7999(2) 0.5559(3) 0.0590(19) Uani 1 1 d . U
H82 H 0.6608 0.8263 0.5569 0.071 Uiso 1 1 calc R U
C83 C 0.5891(5) 0.7866(3) 0.5138(3) 0.065(2) Uani 1 1 d . U
H83 H 0.5765 0.8041 0.4868 0.078 Uiso 1 1 calc R U
C84 C 0.5587(5) 0.7487(3) 0.5111(3) 0.063(2) Uani 1 1 d . U
H84 H 0.5257 0.7394 0.4822 0.075 Uiso 1 1 calc R U
C85 C 0.5758(5) 0.7248(2) 0.5497(3) 0.0606(19) Uani 1 1 d . U
H85 H 0.5538 0.6984 0.5478 0.073 Uiso 1 1 calc R U
C86 C 0.6255(4) 0.7372(2) 0.5934(3) 0.0479(16) Uani 1 1 d . U
H86 H 0.6375 0.7193 0.6200 0.057 Uiso 1 1 calc R U
C91 C 0.7120(4) 0.55268(17) 0.5487(2) 0.0318(13) Uani 1 1 d . U
C92 C 0.7375(4) 0.53214(19) 0.5078(2) 0.0441(16) Uani 1 1 d . U
H92 H 0.7891 0.5405 0.4919 0.053 Uiso 1 1 calc R U
C93 C 0.6891(5) 0.4994(2) 0.4895(3) 0.0531(18) Uani 1 1 d . U
H93 H 0.7068 0.4862 0.4607 0.064 Uiso 1 1 calc R U
C94 C 0.6167(5) 0.4863(2) 0.5126(3) 0.0545(18) Uani 1 1 d . U
H94 H 0.5833 0.4640 0.5002 0.065 Uiso 1 1 calc R U
C95 C 0.5922(4) 0.5060(2) 0.5546(3) 0.0530(18) Uani 1 1 d . U
H95 H 0.5428 0.4964 0.5716 0.064 Uiso 1 1 calc R U
C96 C 0.6381(4) 0.53883(19) 0.5719(3) 0.0427(16) Uani 1 1 d . U
H96 H 0.6191 0.5523 0.6002 0.051 Uiso 1 1 calc R U
C101 C 0.7367(4) 0.60239(18) 0.6166(2) 0.0391(14) Uani 1 1 d . U
C102 C 0.6714(5) 0.6294(2) 0.6246(3) 0.0551(18) Uani 1 1 d . U
H102 H 0.6450 0.6445 0.5978 0.066 Uiso 1 1 calc R U
C103 C 0.6428(7) 0.6351(3) 0.6723(3) 0.081(2) Uani 1 1 d . U
H103 H 0.5973 0.6541 0.6774 0.097 Uiso 1 1 calc R U
C104 C 0.6784(7) 0.6143(3) 0.7108(3) 0.087(3) Uani 1 1 d . U
H104 H 0.6569 0.6179 0.7427 0.104 Uiso 1 1 calc R U
C105 C 0.7441(7) 0.5883(3) 0.7043(3) 0.090(3) Uani 1 1 d . U
H105 H 0.7702 0.5741 0.7320 0.108 Uiso 1 1 calc R U
C106 C 0.7751(6) 0.5817(2) 0.6578(3) 0.067(2) Uani 1 1 d . U
H106 H 0.8222 0.5632 0.6540 0.081 Uiso 1 1 calc R U
C111 C 1.0780(4) 0.84498(19) 0.6256(3) 0.0475(16) Uani 1 1 d . U
C112 C 0.9993(5) 0.8650(2) 0.6108(3) 0.064(2) Uani 1 1 d . U
H112 H 0.9598 0.8541 0.5852 0.077 Uiso 1 1 calc R U
C113 C 0.9768(7) 0.9008(3) 0.6325(4) 0.097(3) Uani 1 1 d . U
H113 H 0.9224 0.9140 0.6220 0.116 Uiso 1 1 calc R U
C114 C 1.0359(8) 0.9169(3) 0.6701(4) 0.110(4) Uani 1 1 d . U
H114 H 1.0216 0.9413 0.6852 0.132 Uiso 1 1 calc R U
C115 C 1.1132(7) 0.8976(2) 0.6847(4) 0.084(3) Uani 1 1 d . U
H115 H 1.1535 0.9089 0.7096 0.101 Uiso 1 1 calc R U
C116 C 1.1342(5) 0.8613(2) 0.6633(3) 0.0572(18) Uani 1 1 d . U
H116 H 1.1875 0.8477 0.6748 0.069 Uiso 1 1 calc R U
C121 C 1.1986(4) 0.7958(2) 0.6014(2) 0.0436(16) Uani 1 1 d . U
C122 C 1.2551(4) 0.8260(2) 0.5898(3) 0.0573(19) Uani 1 1 d . U
H122 H 1.2316 0.8520 0.5855 0.069 Uiso 1 1 calc R U
C123 C 1.3473(5) 0.8192(3) 0.5840(3) 0.069(2) Uani 1 1 d . U
H123 H 1.3856 0.8403 0.5758 0.082 Uiso 1 1 calc R U
C124 C 1.3808(5) 0.7821(3) 0.5904(3) 0.073(2) Uani 1 1 d . U
H124 H 1.4429 0.7773 0.5867 0.087 Uiso 1 1 calc R U
C125 C 1.3258(5) 0.7516(3) 0.6020(3) 0.067(2) Uani 1 1 d . U
H125 H 1.3496 0.7257 0.6068 0.081 Uiso 1 1 calc R U
C126 C 1.2347(4) 0.7586(2) 0.6069(3) 0.0511(17) Uani 1 1 d . U
H126 H 1.1966 0.7372 0.6142 0.061 Uiso 1 1 calc R U
C181 C 1.2789(9) 0.6060(4) 0.7879(5) 0.143(4) Uani 1 1 d . U
H18A H 1.3291 0.5999 0.8120 0.214 Uiso 1 1 calc R U
H18B H 1.2717 0.5845 0.7636 0.214 Uiso 1 1 calc R U
H18C H 1.2233 0.6088 0.8050 0.214 Uiso 1 1 calc R U
C182 C 1.3148(5) 0.6778(3) 0.7989(3) 0.078(3) Uani 1 1 d . U
H18D H 1.3666 0.6705 0.8214 0.117 Uiso 1 1 calc R U
H18E H 1.2611 0.6803 0.8177 0.117 Uiso 1 1 calc R U
H18F H 1.3269 0.7031 0.7830 0.117 Uiso 1 1 calc R U
C183 C 1.3811(6) 0.6377(5) 0.7361(4) 0.145(5) Uani 1 1 d . U
H18G H 1.4303 0.6325 0.7612 0.218 Uiso 1 1 calc R U
H18H H 1.3968 0.6604 0.7159 0.218 Uiso 1 1 calc R U
H18I H 1.3713 0.6144 0.7149 0.218 Uiso 1 1 calc R U
C281 C 0.6822(5) 0.7423(2) 0.8520(3) 0.061(2) Uani 1 1 d . U
H28A H 0.6441 0.7418 0.8801 0.092 Uiso 1 1 calc R U
H28B H 0.7044 0.7692 0.8474 0.092 Uiso 1 1 calc R U
H28C H 0.7335 0.7243 0.8586 0.092 Uiso 1 1 calc R U
C282 C 0.5450(4) 0.7546(2) 0.7981(3) 0.065(2) Uani 1 1 d . U
H28D H 0.5098 0.7528 0.8273 0.098 Uiso 1 1 calc R U
H28E H 0.5080 0.7456 0.7688 0.098 Uiso 1 1 calc R U
H28F H 0.5634 0.7821 0.7933 0.098 Uiso 1 1 calc R U
C283 C 0.5946(5) 0.6859(2) 0.8127(3) 0.068(2) Uani 1 1 d . U
H28G H 0.5563 0.6849 0.8407 0.102 Uiso 1 1 calc R U
H28H H 0.6469 0.6686 0.8194 0.102 Uiso 1 1 calc R U
H28I H 0.5600 0.6769 0.7826 0.102 Uiso 1 1 calc R U
C381 C 0.6093(5) 0.6343(2) 0.3615(3) 0.0574(19) Uani 1 1 d . U
H38A H 0.5628 0.6290 0.3349 0.086 Uiso 1 1 calc R U
H38B H 0.6543 0.6131 0.3627 0.086 Uiso 1 1 calc R U
H38C H 0.6388 0.6596 0.3553 0.086 Uiso 1 1 calc R U
C382 C 0.5166(5) 0.5979(2) 0.4194(3) 0.060(2) Uani 1 1 d . U
H38D H 0.4703 0.5938 0.3923 0.090 Uiso 1 1 calc R U
H38E H 0.4881 0.5990 0.4509 0.090 Uiso 1 1 calc R U
H38F H 0.5598 0.5759 0.4201 0.090 Uiso 1 1 calc R U
C383 C 0.4954(4) 0.6707(2) 0.4091(3) 0.0511(18) Uani 1 1 d . U
H38G H 0.4483 0.6654 0.3828 0.077 Uiso 1 1 calc R U
H38H H 0.5257 0.6957 0.4020 0.077 Uiso 1 1 calc R U
H38I H 0.4682 0.6728 0.4409 0.077 Uiso 1 1 calc R U
C481 C 1.0461(12) 0.8367(4) 0.3804(5) 0.180(6) Uani 1 1 d . U
H48A H 1.0624 0.8579 0.3580 0.270 Uiso 1 1 calc R U
H48B H 0.9833 0.8289 0.3725 0.270 Uiso 1 1 calc R U
H48C H 1.0857 0.8139 0.3766 0.270 Uiso 1 1 calc R U
C482 C 1.1465(9) 0.8663(4) 0.4375(5) 0.171(5) Uani 1 1 d . U
H48D H 1.1564 0.8856 0.4115 0.257 Uiso 1 1 calc R U
H48E H 1.1902 0.8446 0.4360 0.257 Uiso 1 1 calc R U
H48F H 1.1543 0.8792 0.4699 0.257 Uiso 1 1 calc R U
C483 C 1.0031(12) 0.8858(4) 0.4334(6) 0.190(6) Uani 1 1 d . U
H48G H 1.0201 0.9048 0.4084 0.285 Uiso 1 1 calc R U
H48H H 1.0137 0.8975 0.4664 0.285 Uiso 1 1 calc R U
H48I H 0.9391 0.8791 0.4276 0.285 Uiso 1 1 calc R U
P1 P 0.82200(10) 0.32016(5) 0.65270(6) 0.0376(5) Uani 1 1 d . U
C131 C 0.7838(4) 0.28618(19) 0.6057(2) 0.0409(15) Uani 1 1 d . U
C132 C 0.7076(5) 0.2630(2) 0.6112(3) 0.0523(17) Uani 1 1 d . U
H132 H 0.6753 0.2655 0.6401 0.063 Uiso 1 1 calc R U
C133 C 0.6791(6) 0.2365(3) 0.5745(3) 0.071(2) Uani 1 1 d . U
H133 H 0.6280 0.2202 0.5784 0.086 Uiso 1 1 calc R U
C134 C 0.7247(6) 0.2338(3) 0.5322(3) 0.072(2) Uani 1 1 d . U
H134 H 0.7042 0.2159 0.5068 0.086 Uiso 1 1 calc R U
C135 C 0.7993(5) 0.2566(2) 0.5263(3) 0.0607(19) Uani 1 1 d . U
H135 H 0.8309 0.2542 0.4972 0.073 Uiso 1 1 calc R U
C136 C 0.8281(4) 0.2828(2) 0.5624(2) 0.0480(17) Uani 1 1 d . U
H136 H 0.8791 0.2990 0.5578 0.058 Uiso 1 1 calc R U
C141 C 0.9333(4) 0.3079(2) 0.6778(2) 0.0400(15) Uani 1 1 d . U
C142 C 0.9875(4) 0.2819(2) 0.6540(3) 0.0499(17) Uani 1 1 d . U
H142 H 0.9663 0.2697 0.6238 0.060 Uiso 1 1 calc R U
C143 C 1.0744(4) 0.2740(2) 0.6752(3) 0.0577(19) Uani 1 1 d . U
H143 H 1.1126 0.2566 0.6588 0.069 Uiso 1 1 calc R U
C144 C 1.1052(5) 0.2909(2) 0.7188(3) 0.0553(18) Uani 1 1 d . U
H144 H 1.1640 0.2850 0.7328 0.066 Uiso 1 1 calc R U
C145 C 1.0496(4) 0.3170(2) 0.7427(3) 0.0564(19) Uani 1 1 d . U
H145 H 1.0708 0.3293 0.7729 0.068 Uiso 1 1 calc R U
C146 C 0.9647(4) 0.3248(2) 0.7224(2) 0.0473(17) Uani 1 1 d . U
H146 H 0.9265 0.3420 0.7391 0.057 Uiso 1 1 calc R U
C151 C 0.8188(4) 0.3689(2) 0.6268(2) 0.0411(15) Uani 1 1 d . U
C152 C 0.8671(5) 0.3998(2) 0.6505(3) 0.0575(19) Uani 1 1 d . U
H152 H 0.9053 0.3948 0.6794 0.069 Uiso 1 1 calc R U
C153 C 0.8587(5) 0.4375(2) 0.6318(3) 0.069(2) Uani 1 1 d . U
H153 H 0.8909 0.4586 0.6480 0.083 Uiso 1 1 calc R U
C154 C 0.8039(5) 0.4449(2) 0.5895(3) 0.067(2) Uani 1 1 d . U
H154 H 0.7986 0.4710 0.5768 0.080 Uiso 1 1 calc R U
C155 C 0.7579(5) 0.4150(2) 0.5662(3) 0.062(2) Uani 1 1 d . U
H155 H 0.7209 0.4204 0.5369 0.075 Uiso 1 1 calc R U
C156 C 0.7641(4) 0.3770(2) 0.5842(3) 0.0495(17) Uani 1 1 d . U
H156 H 0.7311 0.3563 0.5676 0.059 Uiso 1 1 calc R U
C161 C 0.7501(4) 0.3180(2) 0.7020(2) 0.0429(15) Uani 1 1 d . U
C162 C 0.6835(4) 0.3468(2) 0.7078(3) 0.0535(18) Uani 1 1 d . U
H162 H 0.6793 0.3692 0.6865 0.064 Uiso 1 1 calc R U
C163 C 0.6239(5) 0.3427(3) 0.7447(3) 0.074(2) Uani 1 1 d . U
H163 H 0.5785 0.3620 0.7486 0.089 Uiso 1 1 calc R U
C164 C 0.6313(5) 0.3103(3) 0.7755(3) 0.070(2) Uani 1 1 d . U
H164 H 0.5903 0.3077 0.8007 0.084 Uiso 1 1 calc R U
C165 C 0.6949(5) 0.2820(3) 0.7713(3) 0.066(2) Uani 1 1 d . U
H165 H 0.6983 0.2600 0.7931 0.079 Uiso 1 1 calc R U
C166 C 0.7556(4) 0.2855(2) 0.7342(3) 0.0531(18) Uani 1 1 d . U
H166 H 0.8006 0.2659 0.7309 0.064 Uiso 1 1 calc R U
C1 C 0.8610(6) 0.6218(5) 0.4016(4) 0.142(5) Uani 1 1 d D U
H1A H 0.8133 0.6087 0.4194 0.171 Uiso 1 1 calc R U
H1B H 0.8452 0.6502 0.3986 0.171 Uiso 1 1 calc R U
Cl1 Cl 0.8608(2) 0.60242(17) 0.34448(15) 0.1821(19) Uani 1 1 d D U
Cl2 Cl 0.96111(16) 0.61760(10) 0.43634(10) 0.1088(10) Uani 1 1 d D U
C2 C 0.8073(15) 0.6534(5) 0.9914(6) 0.230(9) Uani 1 1 d D U
H2A H 0.7882 0.6749 1.0132 0.276 Uiso 1 1 calc R U
H2B H 0.8730 0.6558 0.9884 0.276 Uiso 1 1 calc R U
Cl3 Cl 0.7517(6) 0.6572(3) 0.9350(3) 0.323(4) Uani 1 1 d D U
Cl4 Cl 0.7827(6) 0.6078(2) 1.0167(3) 0.289(3) Uani 1 1 d D U
C201 C 1.248(3) 0.4800(16) 0.8543(18) 0.65(3) Uani 1 1 d D U
H20D H 1.2985 0.4618 0.8503 0.970 Uiso 1 1 calc R U
H20E H 1.2088 0.4692 0.8785 0.970 Uiso 1 1 calc R U
H20F H 1.2717 0.5057 0.8658 0.970 Uiso 1 1 calc R U
C202 C 1.194(3) 0.4853(14) 0.8039(13) 0.61(2) Uani 1 1 d D U
H20G H 1.2301 0.4997 0.7806 0.728 Uiso 1 1 calc R U
H20H H 1.1779 0.4590 0.7894 0.728 Uiso 1 1 calc R U
C203 C 1.107(2) 0.5086(12) 0.8118(12) 0.58(2) Uani 1 1 d D U
H20I H 1.0608 0.4903 0.8233 0.700 Uiso 1 1 calc R U
H20J H 1.1198 0.5286 0.8380 0.700 Uiso 1 1 calc R U
C204 C 1.069(3) 0.5295(13) 0.7646(10) 0.57(2) Uani 1 1 d D U
H20K H 1.0234 0.5122 0.7469 0.688 Uiso 1 1 calc R U
H20L H 1.1178 0.5343 0.7426 0.688 Uiso 1 1 calc R U
C205 C 1.024(3) 0.5692(10) 0.7767(13) 0.48(2) Uani 1 1 d D U
H20M H 1.0274 0.5873 0.7486 0.716 Uiso 1 1 calc R U
H20N H 1.0556 0.5809 0.8061 0.716 Uiso 1 1 calc R U
H20O H 0.9607 0.5647 0.7829 0.716 Uiso 1 1 calc R U
C206 C 0.3109(16) 0.4933(7) 0.6729(15) 0.432(19) Uani 1 1 d D U
H20P H 0.2639 0.5136 0.6698 0.648 Uiso 1 1 calc R U
H20Q H 0.2929 0.4724 0.6954 0.648 Uiso 1 1 calc R U
H20R H 0.3192 0.4819 0.6403 0.648 Uiso 1 1 calc R U
C207 C 0.4001(16) 0.5120(7) 0.6938(14) 0.392(15) Uani 1 1 d D U
H20S H 0.4109 0.5368 0.6755 0.471 Uiso 1 1 calc R U
H20T H 0.3951 0.5190 0.7290 0.471 Uiso 1 1 calc R U
C208 C 0.4799(15) 0.4841(7) 0.6895(13) 0.381(14) Uani 1 1 d D U
H20U H 0.4656 0.4586 0.7053 0.458 Uiso 1 1 calc R U
H20V H 0.4862 0.4787 0.6540 0.458 Uiso 1 1 calc R U
C209 C 0.5706(16) 0.4986(7) 0.7125(13) 0.380(15) Uani 1 1 d D U
H20W H 0.5633 0.5075 0.7469 0.456 Uiso 1 1 calc R U
H20X H 0.5905 0.5217 0.6936 0.456 Uiso 1 1 calc R U
C210 C 0.6439(16) 0.4660(8) 0.7131(12) 0.374(15) Uani 1 1 d D U
H21A H 0.7023 0.4772 0.7249 0.561 Uiso 1 1 calc R U
H21B H 0.6478 0.4556 0.6795 0.561 Uiso 1 1 calc R U
H21C H 0.6280 0.4445 0.7351 0.561 Uiso 1 1 calc R U

loop_
_atom_site_aniso_label
_atom_site_aniso_U_11
_atom_site_aniso_U_22
_atom_site_aniso_U_33
_atom_site_aniso_U_23
_atom_site_aniso_U_13
_atom_site_aniso_U_12
Al1 0.0196(9) 0.0418(11) 0.0237(10) -0.0022(8) 0.0007(7) 0.0000(8)
O1 0.0202(18) 0.050(2) 0.027(2) -0.0039(18) -0.0009(16) 0.0044(17)
O2 0.027(2) 0.051(3) 0.027(2) -0.0024(18) 0.0050(17) 0.0067(18)
O3 0.0238(19) 0.042(2) 0.027(2) -0.0018(18) -0.0053(16) -0.0029(17)
O4 0.034(2) 0.046(2) 0.033(2) 0.0029(19) 0.0022(18) -0.0130(19)
C11 0.021(2) 0.043(3) 0.026(3) -0.003(2) 0.001(2) 0.000(2)
C12 0.025(3) 0.046(4) 0.030(3) -0.005(3) 0.002(2) 0.005(2)
C13 0.033(3) 0.059(4) 0.035(3) -0.015(3) -0.004(2) 0.010(3)
C14 0.027(3) 0.062(4) 0.043(3) -0.012(3) -0.006(2) 0.005(3)
C15 0.024(3) 0.046(4) 0.044(3) -0.011(3) -0.001(2) 0.007(3)
C16 0.023(3) 0.035(3) 0.030(3) -0.006(2) 0.003(2) -0.001(2)
C17 0.025(3) 0.059(4) 0.025(3) -0.007(3) 0.002(2) 0.005(3)
C18 0.045(4) 0.099(5) 0.063(4) -0.033(4) -0.027(3) 0.031(4)
C19 0.021(3) 0.044(3) 0.030(3) -0.007(2) 0.004(2) 0.002(2)
C20 0.038(3) 0.065(4) 0.031(4) -0.006(3) 0.004(3) 0.008(3)
C21 0.022(3) 0.049(3) 0.025(3) -0.008(2) 0.002(2) 0.001(2)
C22 0.022(3) 0.045(3) 0.032(3) -0.005(2) 0.003(2) 0.002(2)
C23 0.030(3) 0.052(4) 0.031(3) -0.001(3) 0.006(2) 0.003(3)
C24 0.024(3) 0.051(4) 0.037(3) -0.011(3) 0.003(2) -0.003(2)
C25 0.023(3) 0.049(4) 0.038(3) -0.012(3) 0.002(2) 0.004(3)
C26 0.020(3) 0.042(3) 0.030(3) -0.008(2) 0.000(2) 0.000(2)
C27 0.029(3) 0.055(4) 0.029(4) 0.001(3) 0.005(2) 0.006(3)
C28 0.030(3) 0.067(4) 0.041(4) -0.010(3) 0.017(3) -0.003(3)
C29 0.025(3) 0.040(3) 0.034(3) -0.006(2) 0.000(2) 0.004(2)
C30 0.026(3) 0.049(4) 0.053(4) 0.003(3) -0.002(3) 0.002(3)
C31 0.019(3) 0.040(3) 0.026(3) 0.000(2) -0.002(2) 0.003(2)
C32 0.021(3) 0.041(3) 0.028(3) 0.000(2) 0.004(2) 0.002(2)
C33 0.025(3) 0.046(3) 0.029(3) 0.001(3) -0.001(2) 0.001(2)
C34 0.024(3) 0.042(3) 0.031(3) -0.002(2) 0.001(2) -0.002(2)
C35 0.025(3) 0.034(3) 0.035(3) -0.004(2) 0.000(2) -0.003(2)
C36 0.019(3) 0.036(3) 0.026(3) -0.001(2) 0.003(2) 0.005(2)
C37 0.025(3) 0.044(3) 0.027(3) 0.001(3) -0.001(2) 0.002(2)
C38 0.027(3) 0.053(4) 0.038(3) -0.005(3) -0.007(2) -0.004(3)
C39 0.027(3) 0.037(3) 0.033(3) 0.001(2) 0.000(2) -0.001(2)
C40 0.031(3) 0.048(4) 0.062(5) 0.006(3) 0.000(3) 0.006(3)
C41 0.024(3) 0.041(3) 0.037(3) -0.002(2) 0.007(2) 0.002(2)
C42 0.026(3) 0.042(3) 0.033(3) -0.004(2) 0.007(2) 0.001(2)
C43 0.036(3) 0.054(3) 0.038(4) 0.005(3) 0.006(3) -0.003(3)
C44 0.038(3) 0.052(4) 0.051(4) 0.011(3) 0.004(3) -0.003(3)
C45 0.032(3) 0.046(4) 0.053(3) 0.003(3) 0.008(3) -0.008(3)
C46 0.022(3) 0.042(3) 0.038(3) -0.002(2) 0.008(2) -0.006(2)
C47 0.031(3) 0.049(4) 0.031(4) -0.003(3) 0.004(2) -0.004(3)
C48 0.086(5) 0.064(4) 0.066(5) 0.031(4) 0.011(4) -0.021(4)
C49 0.024(3) 0.046(3) 0.041(3) -0.008(2) 0.007(2) -0.004(2)
C50 0.034(3) 0.051(4) 0.042(4) -0.006(3) 0.006(3) -0.005(3)
C51 0.024(3) 0.053(3) 0.029(3) -0.017(3) 0.002(2) 0.001(2)
C52 0.038(3) 0.062(4) 0.045(4) -0.008(3) 0.009(3) -0.008(3)
C53 0.044(3) 0.086(5) 0.054(5) -0.018(4) 0.018(3) -0.013(3)
C54 0.036(4) 0.087(5) 0.067(5) -0.034(4) 0.015(3) -0.010(3)
C55 0.028(3) 0.075(5) 0.075(5) -0.028(4) 0.003(3) 0.003(3)
C56 0.028(3) 0.059(4) 0.056(4) -0.011(3) 0.000(3) 0.001(3)
C61 0.021(3) 0.050(3) 0.056(4) -0.007(3) -0.001(3) 0.003(3)
C62 0.034(4) 0.068(4) 0.066(4) -0.025(3) 0.004(3) -0.006(3)
C63 0.030(4) 0.066(4) 0.103(6) -0.030(4) 0.000(4) -0.001(3)
C64 0.050(5) 0.062(5) 0.121(6) -0.015(4) -0.001(4) -0.006(4)
C65 0.071(5) 0.059(4) 0.108(6) 0.002(4) 0.001(5) -0.009(4)
C66 0.050(4) 0.056(4) 0.062(4) -0.002(3) 0.001(3) -0.006(3)
C71 0.031(3) 0.043(3) 0.040(4) -0.002(3) 0.001(2) 0.003(2)
C72 0.047(4) 0.063(4) 0.071(5) -0.024(4) -0.012(3) 0.010(3)
C73 0.068(4) 0.066(5) 0.081(6) -0.029(4) -0.001(4) 0.006(4)
C74 0.063(4) 0.059(5) 0.081(6) -0.015(4) 0.012(4) 0.011(4)
C75 0.044(4) 0.064(4) 0.084(6) -0.016(4) 0.003(4) 0.018(3)
C76 0.029(3) 0.055(4) 0.063(5) -0.011(3) -0.003(3) 0.007(3)
C81 0.020(3) 0.052(3) 0.039(3) -0.009(2) 0.003(2) 0.005(3)
C82 0.055(4) 0.079(5) 0.042(4) 0.008(3) -0.007(3) -0.005(4)
C83 0.055(4) 0.096(5) 0.042(4) -0.004(4) -0.005(3) 0.005(4)
C84 0.043(4) 0.090(5) 0.053(4) -0.020(4) -0.009(3) 0.016(4)
C85 0.044(4) 0.067(4) 0.068(4) -0.024(3) -0.009(3) 0.010(3)
C86 0.036(3) 0.052(4) 0.055(4) -0.008(3) -0.007(3) 0.002(3)
C91 0.027(3) 0.034(3) 0.034(3) 0.003(2) -0.003(2) 0.005(2)
C92 0.043(3) 0.043(3) 0.046(4) -0.005(3) 0.006(3) 0.005(3)
C93 0.056(4) 0.047(4) 0.056(4) -0.011(3) 0.002(3) 0.005(3)
C94 0.046(4) 0.046(4) 0.069(5) -0.009(3) -0.010(3) 0.001(3)
C95 0.037(4) 0.054(4) 0.068(5) 0.001(3) 0.001(3) -0.009(3)
C96 0.033(3) 0.045(4) 0.051(4) -0.005(3) 0.004(3) -0.003(3)
C101 0.042(3) 0.039(3) 0.035(3) -0.003(2) -0.001(2) -0.010(3)
C102 0.070(4) 0.052(4) 0.046(4) 0.003(3) 0.018(3) -0.001(3)
C103 0.112(6) 0.078(5) 0.059(5) 0.002(4) 0.042(4) -0.005(5)
C104 0.136(7) 0.077(6) 0.049(5) -0.003(4) 0.024(5) -0.023(5)
C105 0.133(7) 0.096(6) 0.040(4) 0.007(4) 0.001(4) -0.013(5)
C106 0.087(5) 0.075(5) 0.038(4) 0.007(3) -0.011(3) 0.001(4)
C111 0.042(3) 0.047(3) 0.055(4) -0.009(3) 0.015(3) -0.007(3)
C112 0.055(4) 0.056(4) 0.084(6) -0.008(4) 0.012(4) 0.000(3)
C113 0.091(6) 0.068(5) 0.131(8) -0.026(5) 0.013(5) 0.020(4)
C114 0.126(7) 0.071(6) 0.132(8) -0.039(6) 0.006(6) 0.012(5)
C115 0.103(6) 0.061(5) 0.090(6) -0.026(4) 0.015(5) -0.010(4)
C116 0.067(4) 0.051(4) 0.055(4) -0.008(3) 0.012(3) -0.014(3)
C121 0.030(3) 0.062(4) 0.039(4) -0.015(3) 0.004(3) -0.007(2)
C122 0.039(3) 0.081(4) 0.053(5) -0.012(4) 0.010(3) -0.015(3)
C123 0.036(3) 0.111(5) 0.060(5) -0.024(4) 0.009(3) -0.021(3)
C124 0.037(4) 0.118(5) 0.063(5) -0.040(4) 0.001(3) -0.001(4)
C125 0.044(4) 0.091(5) 0.066(5) -0.041(4) -0.002(3) 0.009(3)
C126 0.039(3) 0.064(4) 0.049(4) -0.021(3) -0.001(3) 0.002(3)
C181 0.135(8) 0.133(7) 0.149(10) 0.023(6) -0.070(7) 0.017(6)
C182 0.054(4) 0.111(6) 0.064(5) -0.028(4) -0.030(4) 0.023(4)
C183 0.053(5) 0.274(13) 0.103(7) -0.070(7) -0.036(4) 0.056(6)
C281 0.051(4) 0.094(6) 0.041(4) -0.022(4) 0.018(3) -0.002(4)
C282 0.043(4) 0.094(5) 0.062(5) -0.003(4) 0.026(3) 0.011(4)
C283 0.053(4) 0.082(5) 0.074(6) -0.009(4) 0.038(4) -0.017(4)
C381 0.050(4) 0.085(5) 0.036(4) -0.008(3) -0.005(3) 0.001(4)
C382 0.049(4) 0.070(4) 0.057(5) -0.001(4) -0.025(3) -0.017(3)
C383 0.033(3) 0.073(4) 0.046(4) -0.007(3) -0.011(3) 0.000(3)
C481 0.309(16) 0.157(10) 0.078(6) 0.032(6) 0.036(7) -0.093(10)
C482 0.160(7) 0.201(12) 0.152(11) 0.095(9) 0.005(7) -0.083(7)
C483 0.255(12) 0.126(8) 0.197(13) 0.093(8) 0.081(10) 0.044(8)
P1 0.0266(8) 0.0580(11) 0.0281(10) 0.0024(8) 0.0011(7) 0.0045(8)
C131 0.037(3) 0.054(4) 0.030(3) 0.003(3) -0.006(2) 0.007(3)
C132 0.047(4) 0.068(4) 0.041(4) 0.002(3) -0.005(3) -0.004(3)
C133 0.076(5) 0.084(5) 0.052(4) -0.010(4) -0.013(4) -0.016(4)
C134 0.084(5) 0.079(5) 0.049(4) -0.011(4) -0.013(4) -0.001(4)
C135 0.072(5) 0.071(5) 0.038(4) -0.008(3) -0.007(3) 0.015(4)
C136 0.043(4) 0.068(4) 0.033(3) -0.001(3) 0.004(3) 0.012(3)
C141 0.026(3) 0.061(4) 0.033(3) 0.011(3) -0.001(2) 0.001(3)
C142 0.039(3) 0.072(4) 0.037(4) 0.006(3) 0.000(3) 0.011(3)
C143 0.032(3) 0.085(5) 0.055(4) 0.008(4) 0.002(3) 0.018(3)
C144 0.035(3) 0.081(5) 0.049(4) 0.019(3) -0.003(3) 0.005(3)
C145 0.035(3) 0.087(5) 0.046(4) 0.010(4) -0.010(3) -0.005(3)
C146 0.033(3) 0.072(5) 0.036(4) 0.004(3) 0.001(3) 0.002(3)
C151 0.028(3) 0.058(3) 0.038(3) 0.002(3) 0.006(3) 0.008(3)
C152 0.049(4) 0.063(4) 0.059(5) 0.006(3) -0.003(3) -0.006(3)
C153 0.069(5) 0.062(4) 0.075(5) 0.009(4) 0.005(4) -0.008(4)
C154 0.072(5) 0.057(4) 0.071(5) 0.010(4) 0.006(4) 0.004(4)
C155 0.062(5) 0.062(4) 0.062(5) 0.011(3) -0.002(4) 0.016(3)
C156 0.046(4) 0.055(4) 0.046(4) 0.003(3) -0.006(3) 0.008(3)
C161 0.030(3) 0.070(4) 0.029(3) -0.001(3) -0.003(2) -0.004(3)
C162 0.038(3) 0.079(5) 0.044(4) -0.004(3) 0.005(3) 0.006(3)
C163 0.046(4) 0.124(6) 0.055(5) 0.001(4) 0.021(4) 0.010(4)
C164 0.049(4) 0.119(6) 0.044(5) -0.008(4) 0.014(4) -0.009(4)
C165 0.057(4) 0.103(6) 0.037(4) 0.009(4) 0.003(3) -0.013(4)
C166 0.041(4) 0.078(4) 0.040(4) 0.006(3) 0.003(3) -0.004(3)
C1 0.062(5) 0.248(15) 0.114(8) -0.072(8) -0.008(5) 0.045(7)
Cl1 0.114(2) 0.318(6) 0.112(3) -0.036(3) -0.014(2) 0.014(3)
Cl2 0.0705(15) 0.164(3) 0.091(2) -0.0348(18) -0.0012(13) 0.0141(16)
C2 0.30(2) 0.209(14) 0.180(13) 0.032(11) -0.014(13) -0.037(14)
Cl3 0.355(10) 0.396(11) 0.214(7) -0.012(7) -0.006(7) 0.046(8)
Cl4 0.347(9) 0.225(6) 0.298(9) -0.009(5) 0.039(7) -0.034(6)
C201 0.58(5) 0.64(6) 0.71(5) 0.25(4) 0.02(4) -0.07(4)
C202 0.58(4) 0.54(4) 0.70(4) 0.20(3) 0.02(3) -0.04(3)
C203 0.58(4) 0.52(4) 0.63(4) 0.16(3) -0.02(3) -0.06(3)
C204 0.64(4) 0.48(4) 0.59(4) 0.09(3) -0.02(3) -0.02(3)
C205 0.61(5) 0.47(4) 0.34(4) 0.08(3) -0.08(3) -0.03(4)
C206 0.55(3) 0.18(2) 0.56(5) 0.03(3) 0.02(3) 0.05(2)
C207 0.54(3) 0.23(2) 0.41(3) -0.02(2) 0.10(3) 0.03(2)
C208 0.54(3) 0.25(2) 0.36(3) -0.05(2) 0.08(3) 0.033(19)
C209 0.54(3) 0.26(2) 0.35(3) -0.05(2) 0.09(3) 0.03(2)
C210 0.52(3) 0.25(3) 0.36(3) 0.00(3) 0.14(3) 0.03(2)

loop_
_atom_type_symbol
_atom_type_description
_atom_type_scat_dispersion_real
_atom_type_scat_dispersion_imag
_atom_type_scat_source
C C 0.0033 0.0016 'International Tables Vol C Tables 4.2.6.8 and 6.1.1.4'
H H 0.0000 0.0000 'International Tables Vol C Tables 4.2.6.8 and 6.1.1.4'
O O 0.0106 0.0060 'International Tables Vol C Tables 4.2.6.8 and 6.1.1.4'
Al Al 0.0645 0.0514 'International Tables Vol C Tables 4.2.6.8 and 6.1.1.4'
P P 0.1023 0.0942 'International Tables Vol C Tables 4.2.6.8 and 6.1.1.4'
Cl Cl 0.1484 0.1585 'International Tables Vol C Tables 4.2.6.8 and 6.1.1.4'

loop_
_geom_angle_atom_site_label_1
_geom_angle_atom_site_label_2
_geom_angle_atom_site_label_3
_geom_angle
O3 Al1 O4 118.2(2)
O3 Al1 O2 110.50(19)
O4 Al1 O2 104.9(2)
O3 Al1 O1 101.3(2)
O4 Al1 O1 104.1(2)
O2 Al1 O1 118.4(2)
C11 O1 Al1 144.8(4)
C21 O2 Al1 151.7(4)
C31 O3 Al1 154.0(4)
C41 O4 Al1 158.2(4)
O1 C11 C12 119.0(5)
O1 C11 C16 120.8(5)
C12 C11 C16 120.2(5)
C13 C12 C11 119.7(5)
C13 C12 C17 120.4(5)
C11 C12 C17 119.9(5)
C14 C13 C12 122.2(6)
C14 C13 H13 118.9
C12 C13 H13 118.9
C15 C14 C13 115.7(6)
C15 C14 C18 122.4(6)
C13 C14 C18 121.7(6)
C14 C15 C16 125.9(5)
C14 C15 H15 117.0
C16 C15 H15 117.0
C15 C16 C11 116.1(5)
C15 C16 C19 119.7(5)
C11 C16 C19 123.9(5)
C12 C17 C27 116.9(5)
C12 C17 H17A 108.1
C27 C17 H17A 108.1
C12 C17 H17B 108.1
C27 C17 H17B 108.1
H17A C17 H17B 107.3
C183 C18 C182 111.4(8)
C183 C18 C14 112.7(7)
C182 C18 C14 113.4(6)
C183 C18 C181 103.3(9)
C182 C18 C181 107.6(8)
C14 C18 C181 107.7(7)
C61 C19 C16 110.5(5)
C61 C19 C51 108.6(5)
C16 C19 C51 108.8(4)
C61 C19 C20 107.8(5)
C16 C19 C20 113.1(5)
C51 C19 C20 107.9(5)
C19 C20 H20A 109.5
C19 C20 H20B 109.5
H20A C20 H20B 109.5
C19 C20 H20C 109.5
H20A C20 H20C 109.5
H20B C20 H20C 109.5
O2 C21 C22 119.2(5)
O2 C21 C26 120.5(5)
C22 C21 C26 120.3(5)
C23 C22 C21 119.4(5)
C23 C22 C27 119.8(5)
C21 C22 C27 120.7(5)
C22 C23 C24 122.4(6)
C22 C23 H23 118.8
C24 C23 H23 118.8
C25 C24 C23 115.6(5)
C25 C24 C28 123.6(5)
C23 C24 C28 120.7(6)
C24 C25 C26 124.5(5)
C24 C25 H25 117.7
C26 C25 H25 117.7
C25 C26 C21 117.1(5)
C25 C26 C29 120.0(5)
C21 C26 C29 122.9(5)
C22 C27 C17 111.2(5)
C22 C27 H27A 109.4
C17 C27 H27A 109.4
C22 C27 H27B 109.4
C17 C27 H27B 109.4
H27A C27 H27B 108.0
C282 C28 C24 113.2(6)
C282 C28 C281 108.9(6)
C24 C28 C281 109.5(5)
C282 C28 C283 107.5(6)
C24 C28 C283 108.8(5)
C281 C28 C283 108.9(6)
C26 C29 C71 109.3(5)
C26 C29 C81 112.0(5)
C71 C29 C81 110.4(5)
C26 C29 C30 111.3(5)
C71 C29 C30 105.9(5)
C81 C29 C30 107.8(5)
C29 C30 H30A 109.5
C29 C30 H30B 109.5
H30A C30 H30B 109.5
C29 C30 H30C 109.5
H30A C30 H30C 109.5
H30B C30 H30C 109.5
O3 C31 C32 120.3(5)
O3 C31 C36 120.5(5)
C32 C31 C36 119.2(5)
C33 C32 C31 119.6(5)
C33 C32 C37 121.9(5)
C31 C32 C37 118.5(5)
C32 C33 C34 122.7(6)
C32 C33 H33 118.7
C34 C33 H33 118.7
C35 C34 C33 116.1(5)
C35 C34 C38 122.6(5)
C33 C34 C38 121.2(5)
C34 C35 C36 124.9(5)
C34 C35 H35 117.5
C36 C35 H35 117.5
C35 C36 C31 117.3(5)
C35 C36 C39 122.0(5)
C31 C36 C39 120.7(5)
C32 C37 C47 112.9(5)
C32 C37 H37A 109.0
C47 C37 H37A 109.0
C32 C37 H37B 109.0
C47 C37 H37B 109.0
H37A C37 H37B 107.8
C382 C38 C381 108.8(6)
C382 C38 C34 112.7(5)
C381 C38 C34 108.7(5)
C382 C38 C383 108.7(5)
C381 C38 C383 108.6(5)
C34 C38 C383 109.3(5)
C36 C39 C91 109.0(5)
C36 C39 C101 111.7(5)
C91 C39 C101 108.3(5)
C36 C39 C40 109.9(5)
C91 C39 C40 108.5(5)
C101 C39 C40 109.3(5)
C39 C40 H40A 109.5
C39 C40 H40B 109.5
H40A C40 H40B 109.5
C39 C40 H40C 109.5
H40A C40 H40C 109.5
H40B C40 H40C 109.5
O4 C41 C46 122.7(5)
O4 C41 C42 118.9(5)
C46 C41 C42 118.4(6)
C43 C42 C41 120.2(6)
C43 C42 C47 121.7(6)
C41 C42 C47 118.1(5)
C42 C43 C44 122.7(6)
C42 C43 H43 118.6
C44 C43 H43 118.6
C45 C44 C43 115.8(6)
C45 C44 C48 121.9(6)
C43 C44 C48 122.4(7)
C44 C45 C46 125.1(6)
C44 C45 H45 117.5
C46 C45 H45 117.5
C45 C46 C41 117.8(6)
C45 C46 C49 116.7(5)
C41 C46 C49 125.4(5)
C42 C47 C37 114.4(5)
C42 C47 H47A 108.7
C37 C47 H47A 108.7
C42 C47 H47B 108.7
C37 C47 H47B 108.7
H47A C47 H47B 107.6
C481 C48 C483 107.7(11)
C481 C48 C482 106.4(11)
C483 C48 C482 101.5(11)
C481 C48 C44 113.9(8)
C483 C48 C44 112.0(8)
C482 C48 C44 114.4(8)
C50 C49 C111 102.9(5)
C50 C49 C46 115.2(5)
C111 C49 C46 111.9(5)
C50 C49 C121 109.2(5)
C111 C49 C121 111.2(5)
C46 C49 C121 106.3(5)
C49 C50 H50A 109.5
C49 C50 H50B 109.5
H50A C50 H50B 109.5
C49 C50 H50C 109.5
H50A C50 H50C 109.5
H50B C50 H50C 109.5
C52 C51 C56 117.9(6)
C52 C51 C19 120.8(6)
C56 C51 C19 121.3(6)
C51 C52 C53 121.1(7)
C51 C52 H52 119.5
C53 C52 H52 119.5
C54 C53 C52 120.3(8)
C54 C53 H53 119.8
C52 C53 H53 119.8
C53 C54 C55 120.0(7)
C53 C54 H54 120.0
C55 C54 H54 120.0
C54 C55 C56 119.8(7)
C54 C55 H55 120.1
C56 C55 H55 120.1
C55 C56 C51 120.9(7)
C55 C56 H56 119.5
C51 C56 H56 119.5
C66 C61 C62 117.4(7)
C66 C61 C19 123.2(6)
C62 C61 C19 119.4(6)
C63 C62 C61 122.0(8)
C63 C62 H62 119.0
C61 C62 H62 119.0
C62 C63 C64 119.7(8)
C62 C63 H63 120.1
C64 C63 H63 120.1
C63 C64 C65 121.5(9)
C63 C64 H64 119.2
C65 C64 H64 119.2
C64 C65 C66 118.6(9)
C64 C65 H65 120.7
C66 C65 H65 120.7
C61 C66 C65 120.8(8)
C61 C66 H66 119.6
C65 C66 H66 119.6
C72 C71 C76 116.0(6)
C72 C71 C29 119.7(5)
C76 C71 C29 124.3(6)
C73 C72 C71 121.8(7)
C73 C72 H72 119.1
C71 C72 H72 119.1
C74 C73 C72 119.9(8)
C74 C73 H73 120.1
C72 C73 H73 120.1
C75 C74 C73 119.6(7)
C75 C74 H74 120.2
C73 C74 H74 120.2
C74 C75 C76 121.3(7)
C74 C75 H75 119.3
C76 C75 H75 119.3
C75 C76 C71 121.3(7)
C75 C76 H76 119.3
C71 C76 H76 119.3
C86 C81 C82 117.3(6)
C86 C81 C29 122.1(6)
C82 C81 C29 120.5(6)
C83 C82 C81 121.5(7)
C83 C82 H82 119.3
C81 C82 H82 119.3
C84 C83 C82 120.3(8)
C84 C83 H83 119.9
C82 C83 H83 119.9
C85 C84 C83 119.1(7)
C85 C84 H84 120.4
C83 C84 H84 120.4
C84 C85 C86 122.3(8)
C84 C85 H85 118.8
C86 C85 H85 118.8
C81 C86 C85 119.4(7)
C81 C86 H86 120.3
C85 C86 H86 120.3
C92 C91 C96 117.8(6)
C92 C91 C39 119.3(5)
C96 C91 C39 122.8(5)
C91 C92 C93 121.4(6)
C91 C92 H92 119.3
C93 C92 H92 119.3
C94 C93 C92 120.1(7)
C94 C93 H93 120.0
C92 C93 H93 120.0
C93 C94 C95 119.0(7)
C93 C94 H94 120.5
C95 C94 H94 120.5
C96 C95 C94 121.1(7)
C96 C95 H95 119.5
C94 C95 H95 119.5
C95 C96 C91 120.6(6)
C95 C96 H96 119.7
C91 C96 H96 119.7
C102 C101 C106 117.5(7)
C102 C101 C39 121.9(6)
C106 C101 C39 120.3(6)
C101 C102 C103 120.4(7)
C101 C102 H102 119.8
C103 C102 H102 119.8
C104 C103 C102 121.2(9)
C104 C103 H103 119.4
C102 C103 H103 119.4
C105 C104 C103 119.8(9)
C105 C104 H104 120.1
C103 C104 H104 120.1
C104 C105 C106 121.2(9)
C104 C105 H105 119.4
C106 C105 H105 119.4
C105 C106 C101 119.9(8)
C105 C106 H106 120.1
C101 C106 H106 120.1
C112 C111 C116 118.1(7)
C112 C111 C49 120.8(6)
C116 C111 C49 120.5(6)
C111 C112 C113 121.5(8)
C111 C112 H112 119.2
C113 C112 H112 119.2
C112 C113 C114 119.0(9)
C112 C113 H113 120.5
C114 C113 H113 120.5
C115 C114 C113 119.8(9)
C115 C114 H114 120.1
C113 C114 H114 120.1
C114 C115 C116 120.7(9)
C114 C115 H115 119.7
C116 C115 H115 119.7
C111 C116 C115 120.8(8)
C111 C116 H116 119.6
C115 C116 H116 119.6
C126 C121 C122 117.7(6)
C126 C121 C49 120.7(6)
C122 C121 C49 121.5(6)
C121 C122 C123 121.3(8)
C121 C122 H122 119.4
C123 C122 H122 119.4
C124 C123 C122 119.2(8)
C124 C123 H123 120.4
C122 C123 H123 120.4
C123 C124 C125 120.4(7)
C123 C124 H124 119.8
C125 C124 H124 119.8
C124 C125 C126 119.7(8)
C124 C125 H125 120.1
C126 C125 H125 120.1
C121 C126 C125 121.6(7)
C121 C126 H126 119.2
C125 C126 H126 119.2
C18 C181 H18A 109.5
C18 C181 H18B 109.5
H18A C181 H18B 109.5
C18 C181 H18C 109.5
H18A C181 H18C 109.5
H18B C181 H18C 109.5
C18 C182 H18D 109.5
C18 C182 H18E 109.5
H18D C182 H18E 109.5
C18 C182 H18F 109.5
H18D C182 H18F 109.5
H18E C182 H18F 109.5
C18 C183 H18G 109.5
C18 C183 H18H 109.5
H18G C183 H18H 109.5
C18 C183 H18I 109.5
H18G C183 H18I 109.5
H18H C183 H18I 109.5
C28 C281 H28A 109.5
C28 C281 H28B 109.5
H28A C281 H28B 109.5
C28 C281 H28C 109.5
H28A C281 H28C 109.5
H28B C281 H28C 109.5
C28 C282 H28D 109.5
C28 C282 H28E 109.5
H28D C282 H28E 109.5
C28 C282 H28F 109.5
H28D C282 H28F 109.5
H28E C282 H28F 109.5
C28 C283 H28G 109.5
C28 C283 H28H 109.5
H28G C283 H28H 109.5
C28 C283 H28I 109.5
H28G C283 H28I 109.5
H28H C283 H28I 109.5
C38 C381 H38A 109.5
C38 C381 H38B 109.5
H38A C381 H38B 109.5
C38 C381 H38C 109.5
H38A C381 H38C 109.5
H38B C381 H38C 109.5
C38 C382 H38D 109.5
C38 C382 H38E 109.5
H38D C382 H38E 109.5
C38 C382 H38F 109.5
H38D C382 H38F 109.5
H38E C382 H38F 109.5
C38 C383 H38G 109.5
C38 C383 H38H 109.5
H38G C383 H38H 109.5
C38 C383 H38I 109.5
H38G C383 H38I 109.5
H38H C383 H38I 109.5
C48 C481 H48A 109.5
C48 C481 H48B 109.5
H48A C481 H48B 109.5
C48 C481 H48C 109.5
H48A C481 H48C 109.5
H48B C481 H48C 109.5
C48 C482 H48D 109.5
C48 C482 H48E 109.5
H48D C482 H48E 109.5
C48 C482 H48F 109.5
H48D C482 H48F 109.5
H48E C482 H48F 109.5
C48 C483 H48G 109.5
C48 C483 H48H 109.5
H48G C483 H48H 109.5
C48 C483 H48I 109.5
H48G C483 H48I 109.5
H48H C483 H48I 109.5
C161 P1 C131 109.5(3)
C161 P1 C151 109.4(3)
C131 P1 C151 108.4(3)
C161 P1 C141 107.2(3)
C131 P1 C141 111.2(3)
C151 P1 C141 111.1(3)
C136 C131 C132 118.8(6)
C136 C131 P1 120.7(5)
C132 C131 P1 120.5(5)
C133 C132 C131 119.8(7)
C133 C132 H132 120.1
C131 C132 H132 120.1
C134 C133 C132 119.9(8)
C134 C133 H133 120.0
C132 C133 H133 120.0
C135 C134 C133 120.7(8)
C135 C134 H134 119.6
C133 C134 H134 119.6
C136 C135 C134 119.8(7)
C136 C135 H135 120.1
C134 C135 H135 120.1
C135 C136 C131 120.9(7)
C135 C136 H136 119.5
C131 C136 H136 119.5
C142 C141 C146 119.8(6)
C142 C141 P1 121.6(5)
C146 C141 P1 118.7(5)
C141 C142 C143 118.7(7)
C141 C142 H142 120.6
C143 C142 H142 120.6
C144 C143 C142 121.3(7)
C144 C143 H143 119.3
C142 C143 H143 119.3
C143 C144 C145 119.6(6)
C143 C144 H144 120.2
C145 C144 H144 120.2
C146 C145 C144 119.5(7)
C146 C145 H145 120.3
C144 C145 H145 120.3
C145 C146 C141 121.2(7)
C145 C146 H146 119.4
C141 C146 H146 119.4
C156 C151 C152 119.2(6)
C156 C151 P1 120.2(5)
C152 C151 P1 120.5(5)
C153 C152 C151 119.4(7)
C153 C152 H152 120.3
C151 C152 H152 120.3
C152 C153 C154 120.5(8)
C152 C153 H153 119.7
C154 C153 H153 119.7
C155 C154 C153 120.2(8)
C155 C154 H154 119.9
C153 C154 H154 119.9
C154 C155 C156 120.8(7)
C154 C155 H155 119.6
C156 C155 H155 119.6
C155 C156 C151 119.9(7)
C155 C156 H156 120.1
C151 C156 H156 120.1
C166 C161 C162 118.9(6)
C166 C161 P1 119.3(5)
C162 C161 P1 121.7(5)
C163 C162 C161 120.1(7)
C163 C162 H162 120.0
C161 C162 H162 120.0
C164 C163 C162 119.3(8)
C164 C163 H163 120.3
C162 C163 H163 120.3
C165 C164 C163 122.4(7)
C165 C164 H164 118.8
C163 C164 H164 118.8
C164 C165 C166 119.3(8)
C164 C165 H165 120.4
C166 C165 H165 120.4
C165 C166 C161 120.0(7)
C165 C166 H166 120.0
C161 C166 H166 120.0
Cl1 C1 Cl2 114.8(5)
Cl1 C1 H1A 108.6
Cl2 C1 H1A 108.6
Cl1 C1 H1B 108.6
Cl2 C1 H1B 108.6
H1A C1 H1B 107.6
Cl3 C2 Cl4 108.7(11)
Cl3 C2 H2A 109.9
Cl4 C2 H2A 109.9
Cl3 C2 H2B 109.9
Cl4 C2 H2B 109.9
H2A C2 H2B 108.3
C202 C201 H20D 109.5
C202 C201 H20E 109.5
H20D C201 H20E 109.5
C202 C201 H20F 109.5
H20D C201 H20F 109.5
H20E C201 H20F 109.5
C203 C202 C201 109.2(13)
C203 C202 H20G 109.9
C201 C202 H20G 109.9
C203 C202 H20H 109.8
C201 C202 H20H 109.8
H20G C202 H20H 108.3
C204 C203 C202 112.6(14)
C204 C203 H20I 109.1
C202 C203 H20I 109.1
C204 C203 H20J 109.1
C202 C203 H20J 109.1
H20I C203 H20J 107.8
C203 C204 C205 111.3(13)
C203 C204 H20K 109.4
C205 C204 H20K 109.4
C203 C204 H20L 109.4
C205 C204 H20L 109.4
H20K C204 H20L 108.0
C204 C205 H20M 109.5
C204 C205 H20N 109.5
H20M C205 H20N 109.5
C204 C205 H20O 109.5
H20M C205 H20O 109.5
H20N C205 H20O 109.5
C207 C206 H20P 109.5
C207 C206 H20Q 109.5
H20P C206 H20Q 109.5
C207 C206 H20R 109.5
H20P C206 H20R 109.5
H20Q C206 H20R 109.5
C208 C207 C206 111.8(13)
C208 C207 H20S 109.3
C206 C207 H20S 109.3
C208 C207 H20T 109.2
C206 C207 H20T 109.3
H20S C207 H20T 107.9
C209 C208 C207 116.0(13)
C209 C208 H20U 108.3
C207 C208 H20U 108.3
C209 C208 H20V 108.3
C207 C208 H20V 108.3
H20U C208 H20V 107.4
C208 C209 C210 112.0(13)
C208 C209 H20W 109.2
C210 C209 H20W 109.2
C208 C209 H20X 109.2
C210 C209 H20X 109.2
H20W C209 H20X 107.9
C209 C210 H21A 109.5
C209 C210 H21B 109.5
H21A C210 H21B 109.5
C209 C210 H21C 109.5
H21A C210 H21C 109.5
H21B C210 H21C 109.5

loop_
_geom_bond_atom_site_label_1
_geom_bond_atom_site_label_2
_geom_bond_distance
Al1 O3 1.719(4)
Al1 O4 1.725(4)
Al1 O2 1.727(4)
Al1 O1 1.736(4)
O1 C11 1.347(6)
O2 C21 1.352(7)
O3 C31 1.343(6)
O4 C41 1.330(7)
C11 C12 1.404(8)
C11 C16 1.415(8)
C12 C13 1.395(8)
C12 C17 1.511(8)
C13 C14 1.391(8)
C13 H13 0.9500
C14 C15 1.385(9)
C14 C18 1.528(9)
C15 C16 1.394(8)
C15 H15 0.9500
C16 C19 1.536(8)
C17 C27 1.534(8)
C17 H17A 0.9900
C17 H17B 0.9900
C18 C183 1.452(12)
C18 C182 1.497(11)
C18 C181 1.597(15)
C19 C61 1.532(9)
C19 C51 1.544(8)
C19 C20 1.555(8)
C20 H20A 0.9800
C20 H20B 0.9800
C20 H20C 0.9800
C21 C22 1.403(8)
C21 C26 1.405(8)
C22 C23 1.388(8)
C22 C27 1.499(8)
C23 C24 1.410(8)
C23 H23 0.9500
C24 C25 1.390(9)
C24 C28 1.521(8)
C25 C26 1.404(8)
C25 H25 0.9500
C26 C29 1.537(8)
C27 H27A 0.9900
C27 H27B 0.9900
C28 C282 1.500(9)
C28 C281 1.524(9)
C28 C283 1.551(10)
C29 C71 1.544(8)
C29 C81 1.547(8)
C29 C30 1.549(8)
C30 H30A 0.9800
C30 H30B 0.9800
C30 H30C 0.9800
C31 C32 1.417(8)
C31 C36 1.419(8)
C32 C33 1.384(8)
C32 C37 1.493(8)
C33 C34 1.389(8)
C33 H33 0.9500
C34 C35 1.384(8)
C34 C38 1.549(8)
C35 C36 1.389(8)
C35 H35 0.9500
C36 C39 1.527(8)
C37 C47 1.532(8)
C37 H37A 0.9900
C37 H37B 0.9900
C38 C382 1.513(9)
C38 C381 1.543(9)
C38 C383 1.558(9)
C39 C91 1.540(8)
C39 C101 1.543(9)
C39 C40 1.564(8)
C40 H40A 0.9800
C40 H40B 0.9800
C40 H40C 0.9800
C41 C46 1.411(8)
C41 C42 1.430(8)
C42 C43 1.379(8)
C42 C47 1.497(8)
C43 C44 1.393(9)
C43 H43 0.9500
C44 C45 1.385(9)
C44 C48 1.507(10)
C45 C46 1.398(9)
C45 H45 0.9500
C46 C49 1.557(9)
C47 H47A 0.9900
C47 H47B 0.9900
C48 C481 1.431(14)
C48 C483 1.433(15)
C48 C482 1.442(14)
C49 C50 1.527(9)
C49 C111 1.539(9)
C49 C121 1.567(8)
C50 H50A 0.9800
C50 H50B 0.9800
C50 H50C 0.9800
C51 C52 1.374(9)
C51 C56 1.399(9)
C52 C53 1.400(9)
C52 H52 0.9500
C53 C54 1.369(11)
C53 H53 0.9500
C54 C55 1.372(11)
C54 H54 0.9500
C55 C56 1.398(9)
C55 H55 0.9500
C56 H56 0.9500
C61 C66 1.395(10)
C61 C62 1.406(9)
C62 C63 1.360(10)
C62 H62 0.9500
C63 C64 1.363(12)
C63 H63 0.9500
C64 C65 1.384(13)
C64 H64 0.9500
C65 C66 1.404(10)
C65 H65 0.9500
C66 H66 0.9500
C71 C72 1.388(9)
C71 C76 1.389(8)
C72 C73 1.383(10)
C72 H72 0.9500
C73 C74 1.372(11)
C73 H73 0.9500
C74 C75 1.329(10)
C74 H74 0.9500
C75 C76 1.384(9)
C75 H75 0.9500
C76 H76 0.9500
C81 C86 1.373(9)
C81 C82 1.393(9)
C82 C83 1.388(10)
C82 H82 0.9500
C83 C84 1.358(11)
C83 H83 0.9500
C84 C85 1.332(11)
C84 H84 0.9500
C85 C86 1.414(10)
C85 H85 0.9500
C86 H86 0.9500
C91 C92 1.382(8)
C91 C96 1.385(8)
C92 C93 1.391(9)
C92 H92 0.9500
C93 C94 1.357(10)
C93 H93 0.9500
C94 C95 1.388(10)
C94 H94 0.9500
C95 C96 1.370(9)
C95 H95 0.9500
C96 H96 0.9500
C101 C102 1.362(9)
C101 C106 1.405(10)
C102 C103 1.401(10)
C102 H102 0.9500
C103 C104 1.337(12)
C103 H103 0.9500
C104 C105 1.333(13)
C104 H104 0.9500
C105 C106 1.390(12)
C105 H105 0.9500
C106 H106 0.9500
C111 C112 1.386(10)
C111 C116 1.389(10)
C112 C113 1.396(11)
C112 H112 0.9500
C113 C114 1.408(14)
C113 H113 0.9500
C114 C115 1.356(13)
C114 H114 0.9500
C115 C116 1.401(11)
C115 H115 0.9500
C116 H116 0.9500
C121 C126 1.369(9)
C121 C122 1.373(9)
C122 C123 1.410(10)
C122 H122 0.9500
C123 C124 1.355(12)
C123 H123 0.9500
C124 C125 1.366(11)
C124 H124 0.9500
C125 C126 1.390(9)
C125 H125 0.9500
C126 H126 0.9500
C181 H18A 0.9800
C181 H18B 0.9800
C181 H18C 0.9800
C182 H18D 0.9800
C182 H18E 0.9800
C182 H18F 0.9800
C183 H18G 0.9800
C183 H18H 0.9800
C183 H18I 0.9800
C281 H28A 0.9800
C281 H28B 0.9800
C281 H28C 0.9800
C282 H28D 0.9800
C282 H28E 0.9800
C282 H28F 0.9800
C283 H28G 0.9800
C283 H28H 0.9800
C283 H28I 0.9800
C381 H38A 0.9800
C381 H38B 0.9800
C381 H38C 0.9800
C382 H38D 0.9800
C382 H38E 0.9800
C382 H38F 0.9800
C383 H38G 0.9800
C383 H38H 0.9800
C383 H38I 0.9800
C481 H48A 0.9800
C481 H48B 0.9800
C481 H48C 0.9800
C482 H48D 0.9800
C482 H48E 0.9800
C482 H48F 0.9800
C483 H48G 0.9800
C483 H48H 0.9800
C483 H48I 0.9800
P1 C161 1.769(6)
P1 C131 1.777(7)
P1 C151 1.790(7)
P1 C141 1.793(6)
C131 C136 1.391(9)
C131 C132 1.393(9)
C132 C133 1.383(10)
C132 H132 0.9500
C133 C134 1.373(11)
C133 H133 0.9500
C134 C135 1.369(11)
C134 H134 0.9500
C135 C136 1.364(10)
C135 H135 0.9500
C136 H136 0.9500
C141 C142 1.380(9)
C141 C146 1.388(9)
C142 C143 1.403(9)
C142 H142 0.9500
C143 C144 1.362(10)
C143 H143 0.9500
C144 C145 1.399(10)
C144 H144 0.9500
C145 C146 1.366(9)
C145 H145 0.9500
C146 H146 0.9500
C151 C156 1.391(9)
C151 C152 1.397(9)
C152 C153 1.373(10)
C152 H152 0.9500
C153 C154 1.380(11)
C153 H153 0.9500
C154 C155 1.350(10)
C154 H154 0.9500
C155 C156 1.375(10)
C155 H155 0.9500
C156 H156 0.9500
C161 C166 1.402(10)
C161 C162 1.404(9)
C162 C163 1.388(10)
C162 H162 0.9500
C163 C164 1.376(12)
C163 H163 0.9500
C164 C165 1.356(11)
C164 H164 0.9500
C165 C166 1.401(10)
C165 H165 0.9500
C166 H166 0.9500
C1 Cl1 1.681(9)
C1 Cl2 1.711(8)
C1 H1A 0.9900
C1 H1B 0.9900
C2 Cl3 1.691(13)
C2 Cl4 1.735(13)
C2 H2A 0.9900
C2 H2B 0.9900
C201 C202 1.550(9)
C201 H20D 0.9800
C201 H20E 0.9800
C201 H20F 0.9800
C202 C203 1.539(9)
C202 H20G 0.9900
C202 H20H 0.9900
C203 C204 1.534(9)
C203 H20I 0.9900
C203 H20J 0.9900
C204 C205 1.541(9)
C204 H20K 0.9900
C204 H20L 0.9900
C205 H20M 0.9800
C205 H20N 0.9800
C205 H20O 0.9800
C206 C207 1.541(9)
C206 H20P 0.9800
C206 H20Q 0.9800
C206 H20R 0.9800
C207 C208 1.527(8)
C207 H20S 0.9900
C207 H20T 0.9900
C208 C209 1.526(9)
C208 H20U 0.9900
C208 H20V 0.9900
C209 C210 1.551(10)
C209 H20W 0.9900
C209 H20X 0.9900
C210 H21A 0.9800
C210 H21B 0.9800
C210 H21C 0.9800

loop_
_geom_torsion_atom_site_label_1
_geom_torsion_atom_site_label_2
_geom_torsion_atom_site_label_3
_geom_torsion_atom_site_label_4
_geom_torsion
O3 Al1 O1 C11 176.3(6)
O4 Al1 O1 C11 53.2(7)
O2 Al1 O1 C11 -62.8(7)
O3 Al1 O2 C21 76.2(8)
O4 Al1 O2 C21 -155.4(7)
O1 Al1 O2 C21 -39.9(8)
O4 Al1 O3 C31 -55.4(9)
O2 Al1 O3 C31 65.4(9)
O1 Al1 O3 C31 -168.2(8)
O3 Al1 O4 C41 42.7(11)
O2 Al1 O4 C41 -80.9(11)
O1 Al1 O4 C41 154.0(11)
Al1 O1 C11 C12 57.1(9)
Al1 O1 C11 C16 -123.6(6)
O1 C11 C12 C13 176.6(5)
C16 C11 C12 C13 -2.7(9)
O1 C11 C12 C17 -4.3(9)
C16 C11 C12 C17 176.4(5)
C11 C12 C13 C14 2.0(10)
C17 C12 C13 C14 -177.1(6)
C12 C13 C14 C15 -0.5(10)
C12 C13 C14 C18 -174.8(7)
C13 C14 C15 C16 -0.4(10)
C18 C14 C15 C16 173.9(7)
C14 C15 C16 C11 -0.3(9)
C14 C15 C16 C19 -174.0(6)
O1 C11 C16 C15 -177.4(5)
C12 C11 C16 C15 1.8(8)
O1 C11 C16 C19 -4.0(9)
C12 C11 C16 C19 175.2(5)
C13 C12 C17 C27 -120.4(6)
C11 C12 C17 C27 60.6(8)
C15 C14 C18 C183 21.5(12)
C13 C14 C18 C183 -164.6(9)
C15 C14 C18 C182 149.3(8)
C13 C14 C18 C182 -36.8(11)
C15 C14 C18 C181 -91.8(10)
C13 C14 C18 C181 82.2(9)
C15 C16 C19 C61 89.9(6)
C11 C16 C19 C61 -83.3(7)
C15 C16 C19 C51 -29.3(7)
C11 C16 C19 C51 157.6(6)
C15 C16 C19 C20 -149.1(5)
C11 C16 C19 C20 37.7(8)
Al1 O2 C21 C22 24.7(11)
Al1 O2 C21 C26 -156.5(6)
O2 C21 C22 C23 -175.3(5)
C26 C21 C22 C23 5.9(8)
O2 C21 C22 C27 7.5(8)
C26 C21 C22 C27 -171.3(5)
C21 C22 C23 C24 1.7(9)
C27 C22 C23 C24 178.8(5)
C22 C23 C24 C25 -5.9(9)
C22 C23 C24 C28 177.7(6)
C23 C24 C25 C26 3.0(9)
C28 C24 C25 C26 179.2(6)
C24 C25 C26 C21 4.1(9)
C24 C25 C26 C29 -177.1(5)
O2 C21 C26 C25 172.7(5)
C22 C21 C26 C25 -8.5(8)
O2 C21 C26 C29 -6.0(8)
C22 C21 C26 C29 172.7(5)
C23 C22 C27 C17 -113.3(6)
C21 C22 C27 C17 63.8(7)
C12 C17 C27 C22 -159.0(5)
C25 C24 C28 C282 10.8(9)
C23 C24 C28 C282 -173.1(6)
C25 C24 C28 C281 -110.9(7)
C23 C24 C28 C281 65.2(8)
C25 C24 C28 C283 130.2(7)
C23 C24 C28 C283 -53.7(8)
C25 C26 C29 C71 23.8(7)
C21 C26 C29 C71 -157.4(5)
C25 C26 C29 C81 -98.8(6)
C21 C26 C29 C81 79.9(6)
C25 C26 C29 C30 140.4(5)
C21 C26 C29 C30 -40.9(7)
Al1 O3 C31 C32 22.6(11)
Al1 O3 C31 C36 -157.9(6)
O3 C31 C32 C33 179.9(5)
C36 C31 C32 C33 0.4(8)
O3 C31 C32 C37 0.6(8)
C36 C31 C32 C37 -178.9(5)
C31 C32 C33 C34 2.3(8)
C37 C32 C33 C34 -178.4(5)
C32 C33 C34 C35 -1.6(8)
C32 C33 C34 C38 179.5(5)
C33 C34 C35 C36 -1.8(9)
C38 C34 C35 C36 177.0(5)
C34 C35 C36 C31 4.4(8)
C34 C35 C36 C39 -175.6(5)
O3 C31 C36 C35 177.0(5)
C32 C31 C36 C35 -3.5(8)
O3 C31 C36 C39 -3.0(8)
C32 C31 C36 C39 176.5(5)
C33 C32 C37 C47 -105.3(6)
C31 C32 C37 C47 73.9(7)
C35 C34 C38 C382 6.6(8)
C33 C34 C38 C382 -174.6(6)
C35 C34 C38 C381 -114.0(6)
C33 C34 C38 C381 64.8(7)
C35 C34 C38 C383 127.6(6)
C33 C34 C38 C383 -53.7(7)
C35 C36 C39 C91 8.3(7)
C31 C36 C39 C91 -171.7(5)
C35 C36 C39 C101 -111.4(6)
C31 C36 C39 C101 68.6(6)
C35 C36 C39 C40 127.1(6)
C31 C36 C39 C40 -52.9(7)
Al1 O4 C41 C46 144.1(9)
Al1 O4 C41 C42 -38.9(13)
O4 C41 C42 C43 -179.0(5)
C46 C41 C42 C43 -1.9(8)
O4 C41 C42 C47 2.2(8)
C46 C41 C42 C47 179.3(5)
C41 C42 C43 C44 2.3(9)
C47 C42 C43 C44 -178.9(6)
C42 C43 C44 C45 -1.1(9)
C42 C43 C44 C48 178.9(7)
C43 C44 C45 C46 -0.5(10)
C48 C44 C45 C46 179.6(7)
C44 C45 C46 C41 0.8(9)
C44 C45 C46 C49 177.5(6)
O4 C41 C46 C45 177.4(5)
C42 C41 C46 C45 0.4(8)
O4 C41 C46 C49 1.0(9)
C42 C41 C46 C49 -176.0(5)
C43 C42 C47 C37 -103.4(7)
C41 C42 C47 C37 75.5(7)
C32 C37 C47 C42 -164.1(5)
C45 C44 C48 C481 157.7(10)
C43 C44 C48 C481 -22.2(13)
C45 C44 C48 C483 -79.8(12)
C43 C44 C48 C483 100.3(12)
C45 C44 C48 C482 35.0(13)
C43 C44 C48 C482 -144.9(10)
C45 C46 C49 C50 171.8(5)
C41 C46 C49 C50 -11.8(8)
C45 C46 C49 C111 54.7(7)
C41 C46 C49 C111 -128.9(6)
C45 C46 C49 C121 -67.0(7)
C41 C46 C49 C121 109.4(6)
C61 C19 C51 C52 151.8(6)
C16 C19 C51 C52 -87.9(7)
C20 C19 C51 C52 35.2(7)
C61 C19 C51 C56 -30.5(8)
C16 C19 C51 C56 89.9(7)
C20 C19 C51 C56 -147.1(6)
C56 C51 C52 C53 1.1(9)
C19 C51 C52 C53 178.9(6)
C51 C52 C53 C54 -0.9(11)
C52 C53 C54 C55 -0.5(11)
C53 C54 C55 C56 1.7(11)
C54 C55 C56 C51 -1.5(11)
C52 C51 C56 C55 0.1(9)
C19 C51 C56 C55 -177.7(6)
C16 C19 C61 C66 -5.2(8)
C51 C19 C61 C66 114.1(6)
C20 C19 C61 C66 -129.2(6)
C16 C19 C61 C62 177.8(5)
C51 C19 C61 C62 -62.9(7)
C20 C19 C61 C62 53.7(7)
C66 C61 C62 C63 -0.6(9)
C19 C61 C62 C63 176.7(6)
C61 C62 C63 C64 0.4(10)
C62 C63 C64 C65 0.6(12)
C63 C64 C65 C66 -1.4(12)
C62 C61 C66 C65 -0.2(10)
C19 C61 C66 C65 -177.4(6)
C64 C65 C66 C61 1.2(11)
C26 C29 C71 C72 67.0(7)
C81 C29 C71 C72 -169.3(6)
C30 C29 C71 C72 -52.9(8)
C26 C29 C71 C76 -113.4(7)
C81 C29 C71 C76 10.2(9)
C30 C29 C71 C76 126.6(6)
C76 C71 C72 C73 -1.4(11)
C29 C71 C72 C73 178.2(7)
C71 C72 C73 C74 -1.2(13)
C72 C73 C74 C75 3.2(13)
C73 C74 C75 C76 -2.6(13)
C74 C75 C76 C71 -0.1(12)
C72 C71 C76 C75 2.0(10)
C29 C71 C76 C75 -177.5(7)
C26 C29 C81 C86 0.5(8)
C71 C29 C81 C86 -121.5(6)
C30 C29 C81 C86 123.3(6)
C26 C29 C81 C82 -176.6(5)
C71 C29 C81 C82 61.4(7)
C30 C29 C81 C82 -53.7(7)
C86 C81 C82 C83 2.2(10)
C29 C81 C82 C83 179.3(6)
C81 C82 C83 C84 -1.8(11)
C82 C83 C84 C85 1.0(11)
C83 C84 C85 C86 -0.7(11)
C82 C81 C86 C85 -1.8(9)
C29 C81 C86 C85 -178.9(6)
C84 C85 C86 C81 1.1(10)
C36 C39 C91 C92 72.0(6)
C101 C39 C91 C92 -166.3(5)
C40 C39 C91 C92 -47.7(7)
C36 C39 C91 C96 -103.2(6)
C101 C39 C91 C96 18.6(7)
C40 C39 C91 C96 137.2(6)
C96 C91 C92 C93 2.1(9)
C39 C91 C92 C93 -173.3(6)
C91 C92 C93 C94 -1.9(10)
C92 C93 C94 C95 -0.2(11)
C93 C94 C95 C96 2.0(11)
C94 C95 C96 C91 -1.8(10)
C92 C91 C96 C95 -0.3(9)
C39 C91 C96 C95 174.9(6)
C36 C39 C101 C102 22.0(8)
C91 C39 C101 C102 -98.0(7)
C40 C39 C101 C102 143.9(6)
C36 C39 C101 C106 -164.6(6)
C91 C39 C101 C106 75.3(7)
C40 C39 C101 C106 -42.7(8)
C106 C101 C102 C103 -1.7(10)
C39 C101 C102 C103 171.9(6)
C101 C102 C103 C104 -0.3(13)
C102 C103 C104 C105 2.0(14)
C103 C104 C105 C106 -1.6(15)
C104 C105 C106 C101 -0.3(14)
C102 C101 C106 C105 2.0(11)
C39 C101 C106 C105 -171.7(7)
C50 C49 C111 C112 -95.6(7)
C46 C49 C111 C112 28.7(8)
C121 C49 C111 C112 147.5(7)
C50 C49 C111 C116 74.9(7)
C46 C49 C111 C116 -160.7(6)
C121 C49 C111 C116 -41.9(8)
C116 C111 C112 C113 0.7(12)
C49 C111 C112 C113 171.5(8)
C111 C112 C113 C114 0.4(15)
C112 C113 C114 C115 -0.1(17)
C113 C114 C115 C116 -1.2(17)
C112 C111 C116 C115 -2.0(11)
C49 C111 C116 C115 -172.8(7)
C114 C115 C116 C111 2.3(14)
C50 C49 C121 C126 37.7(8)
C111 C49 C121 C126 150.6(6)
C46 C49 C121 C126 -87.2(7)
C50 C49 C121 C122 -144.4(6)
C111 C49 C121 C122 -31.5(9)
C46 C49 C121 C122 90.7(7)
C126 C121 C122 C123 -0.4(10)
C49 C121 C122 C123 -178.4(6)
C121 C122 C123 C124 -0.4(11)
C122 C123 C124 C125 0.3(12)
C123 C124 C125 C126 0.6(12)
C122 C121 C126 C125 1.4(10)
C49 C121 C126 C125 179.4(6)
C124 C125 C126 C121 -1.5(11)
C161 P1 C131 C136 178.6(5)
C151 P1 C131 C136 59.4(6)
C141 P1 C131 C136 -63.1(6)
C161 P1 C131 C132 0.1(6)
C151 P1 C131 C132 -119.2(5)
C141 P1 C131 C132 118.4(5)
C136 C131 C132 C133 1.9(10)
P1 C131 C132 C133 -179.6(6)
C131 C132 C133 C134 -1.6(11)
C132 C133 C134 C135 1.1(13)
C133 C134 C135 C136 -1.0(12)
C134 C135 C136 C131 1.3(11)
C132 C131 C136 C135 -1.8(10)
P1 C131 C136 C135 179.7(5)
C161 P1 C141 C142 135.0(6)
C131 P1 C141 C142 15.3(7)
C151 P1 C141 C142 -105.5(6)
C161 P1 C141 C146 -44.5(6)
C131 P1 C141 C146 -164.1(5)
C151 P1 C141 C146 75.0(6)
C146 C141 C142 C143 -1.5(10)
P1 C141 C142 C143 179.0(5)
C141 C142 C143 C144 1.0(11)
C142 C143 C144 C145 -0.8(11)
C143 C144 C145 C146 1.0(11)
C144 C145 C146 C141 -1.6(11)
C142 C141 C146 C145 1.8(10)
P1 C141 C146 C145 -178.7(5)
C161 P1 C151 C156 -98.3(5)
C131 P1 C151 C156 21.1(6)
C141 P1 C151 C156 143.5(5)
C161 P1 C151 C152 78.1(6)
C131 P1 C151 C152 -162.5(5)
C141 P1 C151 C152 -40.1(6)
C156 C151 C152 C153 0.8(10)
P1 C151 C152 C153 -175.6(6)
C151 C152 C153 C154 -0.7(12)
C152 C153 C154 C155 0.0(12)
C153 C154 C155 C156 0.6(12)
C154 C155 C156 C151 -0.5(11)
C152 C151 C156 C155 -0.2(10)
P1 C151 C156 C155 176.2(5)
C131 P1 C161 C166 74.4(6)
C151 P1 C161 C166 -167.0(5)
C141 P1 C161 C166 -46.4(6)
C131 P1 C161 C162 -101.6(6)
C151 P1 C161 C162 17.1(6)
C141 P1 C161 C162 137.7(5)
C166 C161 C162 C163 -0.7(10)
P1 C161 C162 C163 175.2(6)
C161 C162 C163 C164 0.5(12)
C162 C163 C164 C165 -0.1(13)
C163 C164 C165 C166 -0.1(12)
C164 C165 C166 C161 -0.2(11)
C162 C161 C166 C165 0.6(10)
P1 C161 C166 C165 -175.5(5)
C201 C202 C203 C204 157(5)
C202 C203 C204 C205 -146(5)
C206 C207 C208 C209 -176(3)
C207 C208 C209 C210 172(3)
